data_7210295
loop_
_publ_author_name
'Liu, Ju Yan'
'Liu, Zhong Yi'
'Zhang, Li Jun'
'Wang, You You'
'Yang, Pan'
'Wang, Ying'
'Ding, Bin'
'Zhao, Xiao Jun'

_publ_section_title
;
 Synthesis, structure, and characterization of a series of Ag(i), Cu(ii)
 and Ni(ii) complexes based on 2,5-dimethyl-1,3,4-thiodiazole
;
_journal_issue 32
_journal_name_full CrystEngComm
_journal_page_first 6413
_journal_paper_doi 10.1039/c3ce40672e
_journal_volume 15
_journal_year 2013
_chemical_formula_sum 'C20 H44 Cl4 N9 Ni4.5 O28.5 S4'
_chemical_formula_weight 1400.88
_chemical_name_systematic
; 
 ? 
;
_space_group_IT_number 165
_symmetry_cell_setting trigonal
_symmetry_space_group_name_Hall '-P 3 2"c'
_symmetry_space_group_name_H-M 'P -3 c 1'
_atom_sites_solution_hydrogens geom
_atom_sites_solution_primary direct
_atom_sites_solution_secondary difmap
_audit_creation_method SHELXL-97
_cell_angle_alpha 90.00
_cell_angle_beta 90.00
_cell_angle_gamma 120.00
_cell_formula_units_Z 12
_cell_length_a 25.7473(14)
_cell_length_b 25.7473(14)
_cell_length_c 23.3799(13)
_cell_measurement_reflns_used 9945
_cell_measurement_temperature 173(2)
_cell_measurement_theta_max 28.04
_cell_measurement_theta_min 2.35
_cell_volume 13422.6(13)
_computing_cell_refinement 'SAINT (Bruker, 1997)'
_computing_data_collection 'SMART (Bruker, 1997)'
_computing_data_reduction SAINT
_computing_molecular_graphics 'SHELXTL (Bruker, 2008)'
_computing_publication_material SHELXTL
_computing_structure_refinement 'SHELXL-97 (Sheldrick, 1997)'
_computing_structure_solution 'SHELXS-97 (Sheldrick, 1990)'
_diffrn_ambient_temperature 173(2)
_diffrn_measured_fraction_theta_full 0.998
_diffrn_measured_fraction_theta_max 0.998
_diffrn_measurement_device_type 'Bruker APEX-II CCD'
_diffrn_measurement_method '\f and \w scans'
_diffrn_radiation_monochromator graphite
_diffrn_radiation_source 'fine-focus sealed tube'
_diffrn_radiation_type MoK\a
_diffrn_radiation_wavelength 0.71073
_diffrn_reflns_av_R_equivalents 0.0573
_diffrn_reflns_av_sigmaI/netI 0.0270
_diffrn_reflns_limit_h_max 30
_diffrn_reflns_limit_h_min -27
_diffrn_reflns_limit_k_max 24
_diffrn_reflns_limit_k_min -30
_diffrn_reflns_limit_l_max 26
_diffrn_reflns_limit_l_min -27
_diffrn_reflns_number 66807
_diffrn_reflns_theta_full 25.01
_diffrn_reflns_theta_max 25.01
_diffrn_reflns_theta_min 0.91
_exptl_absorpt_coefficient_mu 2.393
_exptl_absorpt_correction_T_max 0.6461
_exptl_absorpt_correction_T_min 0.6461
_exptl_absorpt_correction_type multi-scan
_exptl_absorpt_process_details SADABS
_exptl_crystal_colour blue
_exptl_crystal_density_diffrn 2.080
_exptl_crystal_density_method 'not measured'
_exptl_crystal_description block
_exptl_crystal_F_000 8556
_exptl_crystal_size_max 0.20
_exptl_crystal_size_mid 0.20
_exptl_crystal_size_min 0.20
_refine_diff_density_max 1.421
_refine_diff_density_min -1.029
_refine_diff_density_rms 0.111
_refine_ls_extinction_method none
_refine_ls_goodness_of_fit_ref 1.047
_refine_ls_hydrogen_treatment mixed
_refine_ls_matrix_type full
_refine_ls_number_parameters 778
_refine_ls_number_reflns 7890
_refine_ls_number_restraints 182
_refine_ls_restrained_S_all 1.065
_refine_ls_R_factor_all 0.0484
_refine_ls_R_factor_gt 0.0377
_refine_ls_shift/su_max 0.002
_refine_ls_shift/su_mean 0.000
_refine_ls_structure_factor_coef Fsqd
_refine_ls_weighting_details 'calc w=1/[\s^2^(Fo^2^)+(0.0442P)^2^+64.1226P] where P=(Fo^2^+2Fc^2^)/3'
_refine_ls_weighting_scheme calc
_refine_ls_wR_factor_gt 0.0950
_refine_ls_wR_factor_ref 0.1034
_reflns_number_gt 6624
_reflns_number_total 7890
_reflns_threshold_expression >2sigma(I)
_cod_data_source_file c3ce40672e.txt
_cod_data_source_block n110906c
_cod_original_sg_symbol_H-M P-3c1
_cod_original_formula_sum 'C20 H44 Cl4 N9 Ni4.50 O28.50 S4'
_cod_database_code 7210295

loop_
_symmetry_equiv_pos_as_xyz
'x, y, z'
'-y, x-y, z'
'-x+y, -x, z'
'y, x, -z+1/2'
'-x, -x+y, -z+1/2'
'x-y, -y, -z+1/2'
'-x, -y, -z'
'y, -x+y, -z'
'x-y, x, -z'
'-y, -x, z-1/2'
'x, x-y, z-1/2'
'-x+y, y, z-1/2'

loop_
_atom_site_label
_atom_site_type_symbol
_atom_site_fract_x
_atom_site_fract_y
_atom_site_fract_z
_atom_site_U_iso_or_equiv
_atom_site_adp_type
_atom_site_occupancy
_atom_site_symmetry_multiplicity
_atom_site_calc_flag
_atom_site_refinement_flags
_atom_site_disorder_assembly
_atom_site_disorder_group
Ni1 Ni 0.63060(2) 0.20011(2) 0.08423(2) 0.01250(13) Uani 1 1 d . C .
Ni2 Ni 0.55333(2) 0.23760(2) 0.14963(2) 0.01184(13) Uani 1 1 d . C .
Ni3 Ni 0.55028(2) 0.33702(2) 0.21300(2) 0.01294(13) Uani 1 1 d . . .
Ni4 Ni 0.10665(3) 0.0000 0.2500 0.01406(17) Uani 1 2 d S . .
Ni5 Ni 0.12366(2) 0.10925(2) 0.18559(2) 0.01538(13) Uani 1 1 d . . .
Cl1 Cl 0.6667 0.3333 -0.10625(9) 0.0269(4) Uani 1 3 d S . .
Cl2 Cl 0.46777(11) 0.51002(12) 0.21625(12) 0.0365(6) Uani 0.50 1 d PD A -1
Cl3 Cl 0.38174(6) 0.35492(6) -0.10239(5) 0.0281(3) Uani 1 1 d . . .
Cl4 Cl 0.18991(6) 0.29795(5) 0.07132(5) 0.0296(3) Uani 1 1 d D . .
Cl5 Cl 0.3228(4) 0.1974(6) 0.2208(5) 0.034(2) Uani 0.243(11) 1 d P B 1
Cl5' Cl 0.31961(10) 0.1738(2) 0.20532(15) 0.0307(8) Uani 0.757(11) 1 d P B 2
Cl6 Cl 0.0000 0.0000 0.0000 0.0348(7) Uani 1 6 d S . .
S1 S 0.60579(6) 0.01193(5) 0.06262(6) 0.0324(3) Uani 1 1 d . C .
S2 S 0.45236(5) 0.13987(5) -0.01257(5) 0.0171(2) Uani 1 1 d . C .
S3 S 0.43104(5) 0.15980(5) 0.30682(5) 0.0215(2) Uani 1 1 d . C .
S4 S 0.22476(6) 0.02775(6) 0.09196(5) 0.0282(3) Uani 1 1 d . . .
O1 O 0.5160(3) 0.5003(3) 0.2054(3) 0.056(2) Uani 0.50 1 d PD A -1
O1A O 0.4738(4) 0.3402(4) 0.2097(4) 0.0218(13) Uani 0.470(8) 1 d PDU C 2
O1AA O 0.4865(3) 0.3611(3) 0.2326(3) 0.0218(13) Uani 0.530(8) 1 d PDU C 1
O2 O 0.58911(12) 0.18473(12) 0.16305(12) 0.0129(6) Uani 1 1 d D . .
H2 H 0.5639(16) 0.1492(8) 0.1709(19) 0.018(13) Uiso 1 1 d D . .
O3 O 0.68186(14) 0.23298(14) 0.01167(13) 0.0199(7) Uani 1 1 d . . .
H3A H 0.6814 0.2035 -0.0073 0.030 Uiso 1 1 d R C .
H3B H 0.6671 0.2503 -0.0100 0.030 Uiso 1 1 d R . .
O4 O 0.60922(12) 0.30571(12) 0.20755(12) 0.0129(6) Uani 1 1 d . C .
O5 O 0.52535(12) 0.29625(13) 0.13489(13) 0.0145(6) Uani 1 1 d D . .
H5 H 0.4894(8) 0.282(2) 0.126(2) 0.023(14) Uiso 1 1 d D . .
O6 O 0.62643(12) 0.27767(12) 0.09261(12) 0.0127(6) Uani 1 1 d . . .
O7 O 0.58822(14) 0.38463(14) 0.28696(13) 0.0221(7) Uani 1 1 d . C .
H7A H 0.6241 0.3888 0.2923 0.033 Uiso 1 1 d R . .
H7B H 0.5921 0.4207 0.2849 0.033 Uiso 1 1 d R . .
O8 O 0.05814(13) -0.08810(13) 0.23706(13) 0.0166(6) Uani 1 1 d D . .
H8 H 0.0795(18) -0.104(2) 0.235(2) 0.021(13) Uiso 1 1 d D . .
O9 O 0.05707(12) 0.02222(12) 0.19216(12) 0.0151(6) Uani 1 1 d . . .
O10 O 0.19646(14) 0.19351(14) 0.17382(15) 0.0272(8) Uani 1 1 d . . .
H10A H 0.2298 0.1927 0.1801 0.041 Uiso 1 1 d R . .
H10B H 0.1971 0.2056 0.1384 0.041 Uiso 1 1 d R . .
O11 O 0.08797(14) 0.12334(14) 0.11187(14) 0.0247(7) Uani 1 1 d . . .
H11D H 0.1165 0.1539 0.0928 0.037 Uiso 1 1 d R . .
H11E H 0.0731 0.0914 0.0897 0.037 Uiso 1 1 d R . .
O12 O 0.6667 0.3333 -0.0460(4) 0.080(3) Uani 1 3 d S . .
O13 O 0.6113(2) 0.3257(2) -0.1266(3) 0.0728(16) Uani 1 1 d . . .
O14 O 0.47460(18) 0.56227(17) 0.18729(17) 0.0474(11) Uani 1 1 d DU A -1
O15 O 0.4596(3) 0.5145(3) 0.2767(2) 0.063(3) Uani 0.50 1 d PD A -1
O16 O 0.4115(3) 0.4576(2) 0.1946(3) 0.074(3) Uani 0.50 1 d PDU A -1
O17 O 0.43743(15) 0.37169(15) -0.07410(17) 0.0343(9) Uani 1 1 d . . .
O18 O 0.34231(18) 0.29254(18) -0.0921(2) 0.0506(11) Uani 1 1 d . . .
O19 O 0.35775(18) 0.39009(18) -0.08095(16) 0.0388(9) Uani 1 1 d . . .
O20 O 0.3918(3) 0.3643(3) -0.16206(18) 0.0730(18) Uani 1 1 d . . .
O21 O 0.2303(5) 0.3203(5) 0.1147(4) 0.063(4) Uani 0.474(19) 1 d PDU D 1
O21' O 0.2354(4) 0.3049(5) 0.1115(4) 0.052(3) Uani 0.526(19) 1 d PD D 2
O22 O 0.1326(4) 0.2491(4) 0.0914(6) 0.044(4) Uani 0.474(19) 1 d PD D 1
O22' O 0.1381(4) 0.2410(3) 0.0792(5) 0.072(5) Uani 0.526(19) 1 d PD D 2
O23 O 0.1795(4) 0.3407(4) 0.0444(8) 0.065(5) Uani 0.474(19) 1 d PD D 1
O23' O 0.1743(3) 0.3438(3) 0.0855(5) 0.043(3) Uani 0.526(19) 1 d PD D 2
O24 O 0.2097(5) 0.2711(8) 0.0275(5) 0.089(7) Uani 0.474(19) 1 d PD D 1
O24' O 0.2114(4) 0.3063(5) 0.0156(3) 0.048(3) Uani 0.526(19) 1 d PD D 2
O25 O 0.3302(12) 0.1403(13) 0.2075(11) 0.046(7) Uani 0.243(11) 1 d PU B 1
O25' O 0.3160(3) 0.1160(4) 0.1991(3) 0.0449(17) Uani 0.757(11) 1 d P B 2
O26 O 0.271(3) 0.176(3) 0.252(3) 0.08(2) Uani 0.243(11) 1 d P B 1
O26' O 0.2815(7) 0.1718(6) 0.2529(5) 0.032(2) Uani 0.757(11) 1 d P B 2
O27 O 0.3120(11) 0.2250(13) 0.1739(12) 0.075(7) Uani 0.243(11) 1 d PU B 1
O27' O 0.2991(2) 0.1866(3) 0.1529(2) 0.048(2) Uani 0.757(11) 1 d P B 2
O28 O 0.3749(8) 0.2395(8) 0.2486(9) 0.043(5) Uani 0.243(11) 1 d PU B 1
O28' O 0.3796(2) 0.2195(2) 0.2143(3) 0.0418(19) Uani 0.757(11) 1 d P B 2
O29 O 0.0072(6) -0.0409(6) -0.0323(5) 0.130(4) Uani 0.67 1 d PU . .
O30 O 0.45473(16) 0.27320(16) -0.05660(16) 0.0314(8) Uani 1 1 d G . .
H30A H 0.4482 0.3025 -0.0639 0.047 Uiso 1 1 d G . .
H30B H 0.4210 0.2407 -0.0499 0.047 Uiso 1 1 d G . .
N1 N 0.62559(16) 0.11732(16) 0.07409(15) 0.0165(8) Uani 1 1 d . . .
N2 N 0.68113(17) 0.12275(17) 0.06552(17) 0.0218(8) Uani 1 1 d . C .
N3 N 0.54740(15) 0.17456(15) 0.04417(15) 0.0140(7) Uani 1 1 d . . .
N4 N 0.50870(15) 0.18240(15) 0.07929(15) 0.0141(7) Uani 1 1 d . C .
N5 N 0.49265(15) 0.20659(15) 0.21827(15) 0.0135(7) Uani 1 1 d . . .
N6 N 0.50047(15) 0.25376(15) 0.25273(15) 0.0133(7) Uani 1 1 d . C .
N7 N 0.16641(16) 0.06655(17) 0.14643(16) 0.0196(8) Uani 1 1 d . . .
N8 N 0.16624(16) 0.02245(16) 0.18055(16) 0.0189(8) Uani 1 1 d . . .
N13 N 0.3857(12) 0.3349(17) 0.2414(13) 0.091(4) Uani 0.470(8) 1 d PDU C 2
N13' N 0.3940(11) 0.3485(15) 0.2365(11) 0.091(4) Uani 0.530(8) 1 d PDU C 1
C1 C 0.6780(2) 0.0714(2) 0.0580(2) 0.0250(10) Uani 1 1 d . . .
C2 C 0.5817(2) 0.0620(2) 0.0740(2) 0.0243(10) Uani 1 1 d . C .
C3 C 0.7301(3) 0.0636(2) 0.0456(2) 0.0353(13) Uani 1 1 d . C .
H3C H 0.7294 0.0331 0.0713 0.053 Uiso 1 1 calc R . .
H3D H 0.7673 0.1017 0.0516 0.053 Uiso 1 1 calc R . .
H3E H 0.7281 0.0507 0.0059 0.053 Uiso 1 1 calc R . .
C4 C 0.5171(2) 0.0421(2) 0.0813(3) 0.0366(13) Uani 1 1 d . . .
H4A H 0.4978 0.0342 0.0436 0.055 Uiso 1 1 calc R C .
H4B H 0.5130 0.0737 0.1006 0.055 Uiso 1 1 calc R . .
H4C H 0.4978 0.0055 0.1043 0.055 Uiso 1 1 calc R . .
C5 C 0.45697(19) 0.16556(18) 0.05584(18) 0.0145(9) Uani 1 1 d . . .
C6 C 0.52438(19) 0.15326(18) -0.00613(18) 0.0160(9) Uani 1 1 d . C .
C7 C 0.40647(19) 0.1674(2) 0.0844(2) 0.0192(9) Uani 1 1 d . C .
H7C H 0.4015 0.1995 0.0676 0.029 Uiso 1 1 calc R . .
H7D H 0.4150 0.1750 0.1253 0.029 Uiso 1 1 calc R . .
H7E H 0.3695 0.1289 0.0790 0.029 Uiso 1 1 calc R . .
C8 C 0.5556(2) 0.1411(2) -0.05248(19) 0.0226(10) Uani 1 1 d . . .
H8A H 0.5265 0.1159 -0.0816 0.034 Uiso 1 1 calc R C .
H8B H 0.5755 0.1202 -0.0369 0.034 Uiso 1 1 calc R . .
H8C H 0.5856 0.1790 -0.0698 0.034 Uiso 1 1 calc R . .
C9 C 0.47122(18) 0.23626(18) 0.30021(18) 0.0160(9) Uani 1 1 d . . .
C10 C 0.45606(18) 0.15469(19) 0.24046(18) 0.0152(9) Uani 1 1 d . C .
C11 C 0.4703(2) 0.2768(2) 0.3447(2) 0.0229(10) Uani 1 1 d . C .
H11A H 0.4290 0.2616 0.3578 0.034 Uiso 1 1 calc R . .
H11B H 0.4859 0.3171 0.3287 0.034 Uiso 1 1 calc R . .
H11C H 0.4953 0.2786 0.3771 0.034 Uiso 1 1 calc R . .
C12 C 0.4354(2) 0.09689(19) 0.21121(19) 0.0198(9) Uani 1 1 d . . .
H12A H 0.4420 0.0701 0.2361 0.030 Uiso 1 1 calc R C .
H12B H 0.4580 0.1036 0.1756 0.030 Uiso 1 1 calc R . .
H12C H 0.3926 0.0786 0.2025 0.030 Uiso 1 1 calc R . .
C13 C 0.19594(19) -0.0009(2) 0.1581(2) 0.0208(10) Uani 1 1 d . . .
C14 C 0.1947(2) 0.0738(2) 0.0987(2) 0.0231(10) Uani 1 1 d . . .
C15 C 0.2056(2) -0.0469(2) 0.1867(2) 0.0299(11) Uani 1 1 d . . .
H15A H 0.1894 -0.0829 0.1627 0.045 Uiso 1 1 calc R . .
H15B H 0.1852 -0.0572 0.2238 0.045 Uiso 1 1 calc R . .
H15C H 0.2487 -0.0309 0.1925 0.045 Uiso 1 1 calc R . .
C16 C 0.2006(2) 0.1171(2) 0.0534(2) 0.0306(11) Uani 1 1 d . . .
H16A H 0.2403 0.1343 0.0357 0.046 Uiso 1 1 calc R . .
H16B H 0.1959 0.1492 0.0705 0.046 Uiso 1 1 calc R . .
H16C H 0.1696 0.0963 0.0243 0.046 Uiso 1 1 calc R . .
C18 C 0.4405(9) 0.3398(11) 0.2073(11) 0.077(4) Uani 0.530(8) 1 d PDU C 1
H18 H 0.4340 0.3193 0.1719 0.092 Uiso 0.530(8) 1 calc PR C 1
C18' C 0.4358(10) 0.3496(14) 0.2177(13) 0.077(4) Uani 0.470(8) 1 d PDU C 2
H18' H 0.4461 0.3851 0.1968 0.092 Uiso 0.470(8) 1 calc PR C 2
C19 C 0.3339(14) 0.3230(19) 0.2053(17) 0.112(7) Uani 0.530(8) 1 d PDU C 1
H19A H 0.3393 0.3146 0.1664 0.168 Uiso 0.530(8) 1 d PR C 1
H19B H 0.3038 0.2868 0.2233 0.168 Uiso 0.530(8) 1 d PR C 1
H19C H 0.3213 0.3523 0.2058 0.168 Uiso 0.530(8) 1 d PR C 1
C19' C 0.3313(16) 0.312(2) 0.2182(18) 0.112(7) Uani 0.470(8) 1 d PDU C 2
H19D H 0.3360 0.3068 0.1782 0.168 Uiso 0.470(8) 1 d PR C 2
H19E H 0.3038 0.2733 0.2346 0.168 Uiso 0.470(8) 1 d PR C 2
H19F H 0.3160 0.3385 0.2232 0.168 Uiso 0.470(8) 1 d PR C 2
C20 C 0.3984(14) 0.3656(13) 0.2988(11) 0.102(6) Uani 0.530(8) 1 d PDU C 1
H20A H 0.4387 0.3798 0.3116 0.153 Uiso 0.530(8) 1 d PR C 1
H20B H 0.3887 0.3968 0.3035 0.153 Uiso 0.530(8) 1 d PR C 1
H20C H 0.3712 0.3313 0.3210 0.153 Uiso 0.530(8) 1 d PR C 1
C20' C 0.3859(17) 0.3436(14) 0.2966(13) 0.102(6) Uani 0.470(8) 1 d PDU C 2
H20D H 0.4258 0.3597 0.3113 0.153 Uiso 0.470(8) 1 d PR C 2
H20E H 0.3720 0.3713 0.3037 0.153 Uiso 0.470(8) 1 d PR C 2
H20F H 0.3598 0.3061 0.3151 0.153 Uiso 0.470(8) 1 d PR C 2
C21 C 0.6667 0.3333 0.0890(3) 0.0114(14) Uani 1 3 d SU . .
C22 C 0.6667 0.3333 0.2090(3) 0.0101(14) Uani 1 3 d S . .
C23 C 0.0000 0.0000 0.1899(3) 0.0124(14) Uani 1 3 d SU . .

loop_
_atom_site_aniso_label
_atom_site_aniso_U_11
_atom_site_aniso_U_22
_atom_site_aniso_U_33
_atom_site_aniso_U_23
_atom_site_aniso_U_13
_atom_site_aniso_U_12
Ni1 0.0118(3) 0.0116(3) 0.0141(3) -0.0016(2) 0.0000(2) 0.0058(2)
Ni2 0.0096(3) 0.0111(3) 0.0140(3) -0.0015(2) 0.0001(2) 0.0046(2)
Ni3 0.0113(3) 0.0131(3) 0.0151(3) 0.0010(2) 0.0014(2) 0.0066(2)
Ni4 0.0124(3) 0.0145(4) 0.0160(4) 0.0023(3) 0.00113(15) 0.00724(19)
Ni5 0.0129(3) 0.0149(3) 0.0165(3) 0.0030(2) 0.0006(2) 0.0056(2)
Cl1 0.0236(6) 0.0236(6) 0.0336(12) 0.000 0.000 0.0118(3)
Cl2 0.0218(12) 0.0409(15) 0.0458(17) 0.0098(12) 0.0039(11) 0.0148(11)
Cl3 0.0361(7) 0.0342(6) 0.0255(6) -0.0030(5) -0.0045(5) 0.0263(6)
Cl4 0.0356(7) 0.0286(6) 0.0282(7) 0.0054(5) -0.0003(5) 0.0187(5)
Cl5 0.026(4) 0.034(5) 0.039(5) 0.000(4) -0.003(3) 0.014(4)
Cl5' 0.0128(9) 0.042(2) 0.0315(14) 0.0081(12) 0.0016(8) 0.0090(11)
Cl6 0.0297(10) 0.0297(10) 0.045(2) 0.000 0.000 0.0148(5)
S1 0.0392(7) 0.0169(6) 0.0426(8) -0.0006(5) 0.0023(6) 0.0151(6)
S2 0.0174(5) 0.0173(5) 0.0159(6) -0.0024(4) -0.0034(4) 0.0081(4)
S3 0.0273(6) 0.0142(5) 0.0190(6) 0.0013(4) 0.0068(5) 0.0075(5)
S4 0.0284(6) 0.0353(7) 0.0249(7) 0.0031(5) 0.0100(5) 0.0188(6)
O1 0.045(5) 0.077(7) 0.066(6) 0.007(5) 0.005(4) 0.047(5)
O1A 0.014(3) 0.026(3) 0.032(4) -0.003(2) 0.003(3) 0.015(3)
O1AA 0.014(3) 0.026(3) 0.032(4) -0.003(2) 0.003(3) 0.015(3)
O2 0.0102(14) 0.0092(14) 0.0163(15) 0.0005(12) 0.0006(12) 0.0025(12)
O3 0.0253(17) 0.0194(16) 0.0187(17) 0.0027(13) 0.0040(13) 0.0139(14)
O4 0.0093(14) 0.0117(14) 0.0176(15) -0.0017(12) -0.0001(11) 0.0052(12)
O5 0.0101(14) 0.0136(14) 0.0178(16) -0.0001(12) -0.0008(12) 0.0045(12)
O6 0.0117(14) 0.0112(14) 0.0150(15) -0.0025(11) -0.0014(11) 0.0056(12)
O7 0.0284(17) 0.0213(16) 0.0209(17) -0.0029(13) -0.0028(14) 0.0158(14)
O8 0.0158(15) 0.0175(15) 0.0217(17) 0.0014(12) 0.0022(12) 0.0122(13)
O9 0.0120(14) 0.0134(14) 0.0189(16) 0.0016(12) 0.0006(12) 0.0057(12)
O10 0.0149(16) 0.0260(18) 0.034(2) 0.0086(15) 0.0013(14) 0.0048(14)
O11 0.0255(17) 0.0219(17) 0.0226(18) 0.0026(14) -0.0036(14) 0.0088(14)
O12 0.093(5) 0.093(5) 0.053(6) 0.000 0.000 0.047(2)
O13 0.041(3) 0.063(3) 0.109(5) 0.002(3) -0.013(3) 0.022(2)
O14 0.060(3) 0.045(2) 0.050(3) 0.0154(19) 0.021(2) 0.037(2)
O15 0.046(5) 0.109(9) 0.034(5) 0.024(5) 0.012(4) 0.039(6)
O16 0.053(5) 0.071(6) 0.092(7) -0.015(5) -0.019(5) 0.025(5)
O17 0.0255(18) 0.0268(19) 0.054(2) -0.0035(17) -0.0061(17) 0.0155(16)
O18 0.038(2) 0.032(2) 0.073(3) -0.009(2) -0.018(2) 0.0121(19)
O19 0.048(2) 0.051(2) 0.037(2) -0.0106(18) -0.0044(18) 0.039(2)
O20 0.151(5) 0.122(4) 0.023(2) 0.012(2) 0.012(3) 0.126(4)
O21 0.101(8) 0.049(6) 0.055(7) -0.029(5) -0.029(6) 0.050(6)
O21' 0.069(7) 0.065(7) 0.050(6) -0.027(5) -0.036(5) 0.054(6)
O22 0.040(6) 0.031(6) 0.056(8) 0.007(5) 0.016(5) 0.013(5)
O22' 0.117(13) 0.017(5) 0.050(7) 0.004(5) 0.007(7) 0.010(6)
O23 0.050(6) 0.042(6) 0.100(14) 0.037(7) -0.001(7) 0.021(5)
O23' 0.039(5) 0.030(4) 0.063(8) 0.005(4) 0.003(5) 0.020(4)
O24 0.073(9) 0.181(19) 0.047(8) -0.038(10) -0.013(6) 0.089(12)
O24' 0.063(6) 0.054(6) 0.023(4) 0.007(4) 0.000(4) 0.026(5)
O25 0.046(7) 0.046(7) 0.046(7) -0.0002(11) 0.0002(11) 0.023(4)
O25' 0.031(3) 0.042(4) 0.051(4) -0.008(3) 0.007(3) 0.010(3)
O26 0.020(17) 0.09(3) 0.12(3) 0.00(2) -0.003(15) 0.027(15)
O26' 0.022(6) 0.038(4) 0.034(5) 0.004(3) 0.004(4) 0.013(4)
O27 0.075(7) 0.075(7) 0.075(7) 0.0004(11) -0.0003(11) 0.037(4)
O27' 0.037(3) 0.082(5) 0.030(3) 0.014(3) 0.002(2) 0.033(3)
O28 0.042(5) 0.043(5) 0.043(5) 0.0001(11) -0.0004(11) 0.021(3)
O28' 0.014(3) 0.033(3) 0.070(5) 0.005(3) -0.004(2) 0.005(2)
O29 0.111(7) 0.141(8) 0.163(8) -0.062(6) -0.016(6) 0.082(6)
O30 0.035(2) 0.033(2) 0.034(2) -0.0112(17) -0.0143(17) 0.0231(17)
N1 0.0178(18) 0.0158(18) 0.018(2) -0.0012(14) 0.0009(15) 0.0096(16)
N2 0.023(2) 0.021(2) 0.026(2) -0.0010(16) 0.0012(16) 0.0141(17)
N3 0.0132(17) 0.0118(17) 0.0161(19) -0.0006(14) 0.0011(14) 0.0057(14)
N4 0.0126(17) 0.0121(17) 0.0174(19) -0.0021(14) 0.0000(14) 0.0060(14)
N5 0.0138(17) 0.0147(18) 0.0135(18) -0.0042(14) -0.0029(14) 0.0082(15)
N6 0.0116(16) 0.0124(17) 0.0167(19) -0.0032(14) -0.0017(14) 0.0065(14)
N7 0.0154(18) 0.023(2) 0.018(2) 0.0049(15) 0.0022(15) 0.0084(16)
N8 0.0146(18) 0.022(2) 0.019(2) 0.0028(15) 0.0010(15) 0.0087(16)
N13 0.078(6) 0.106(9) 0.087(6) -0.005(5) 0.009(4) 0.045(6)
N13' 0.078(6) 0.106(9) 0.087(6) -0.005(5) 0.009(4) 0.045(6)
C1 0.034(3) 0.021(2) 0.024(3) -0.0026(19) 0.001(2) 0.017(2)
C2 0.030(3) 0.018(2) 0.026(3) -0.0010(19) 0.001(2) 0.013(2)
C3 0.046(3) 0.036(3) 0.038(3) -0.003(2) 0.000(3) 0.031(3)
C4 0.027(3) 0.019(3) 0.058(4) 0.007(2) 0.010(3) 0.007(2)
C5 0.018(2) 0.0086(19) 0.016(2) 0.0015(16) 0.0009(17) 0.0060(17)
C6 0.018(2) 0.011(2) 0.017(2) 0.0016(16) -0.0014(17) 0.0058(17)
C7 0.014(2) 0.020(2) 0.024(3) -0.0013(18) -0.0015(18) 0.0083(18)
C8 0.023(2) 0.026(2) 0.018(2) -0.0058(19) 0.0005(19) 0.012(2)
C9 0.016(2) 0.013(2) 0.018(2) -0.0001(17) 0.0002(17) 0.0065(18)
C10 0.015(2) 0.016(2) 0.016(2) 0.0000(17) -0.0012(17) 0.0084(18)
C11 0.028(3) 0.018(2) 0.020(3) -0.0009(18) 0.0061(19) 0.010(2)
C12 0.023(2) 0.014(2) 0.019(2) 0.0006(17) 0.0022(18) 0.0074(19)
C13 0.016(2) 0.027(2) 0.020(3) -0.0008(19) 0.0022(18) 0.011(2)
C14 0.017(2) 0.025(2) 0.025(3) -0.001(2) 0.0015(19) 0.0087(19)
C15 0.031(3) 0.034(3) 0.033(3) 0.007(2) 0.010(2) 0.022(2)
C16 0.028(3) 0.035(3) 0.026(3) 0.007(2) 0.007(2) 0.013(2)
C18 0.087(6) 0.068(7) 0.080(7) -0.009(6) 0.023(5) 0.041(5)
C18' 0.087(6) 0.068(7) 0.080(7) -0.009(6) 0.023(5) 0.041(5)
C19 0.102(7) 0.118(9) 0.117(10) 0.001(7) -0.014(6) 0.055(6)
C19' 0.102(7) 0.118(9) 0.117(10) 0.001(7) -0.014(6) 0.055(6)
C20 0.098(8) 0.111(10) 0.096(7) -0.009(6) 0.010(5) 0.052(7)
C20' 0.098(8) 0.111(10) 0.096(7) -0.009(6) 0.010(5) 0.052(7)
C21 0.0054(17) 0.0054(17) 0.023(3) 0.000 0.000 0.0027(8)
C22 0.008(2) 0.008(2) 0.015(4) 0.000 0.000 0.0039(10)
C23 0.0087(18) 0.0087(18) 0.020(3) 0.000 0.000 0.0043(9)

loop_
_atom_type_symbol
_atom_type_description
_atom_type_scat_dispersion_real
_atom_type_scat_dispersion_imag
_atom_type_scat_source
C C 0.0033 0.0016 'International Tables Vol C Tables 4.2.6.8 and 6.1.1.4'
H H 0.0000 0.0000 'International Tables Vol C Tables 4.2.6.8 and 6.1.1.4'
Cl Cl 0.1484 0.1585 'International Tables Vol C Tables 4.2.6.8 and 6.1.1.4'
N N 0.0061 0.0033 'International Tables Vol C Tables 4.2.6.8 and 6.1.1.4'
Ni Ni 0.3393 1.1124 'International Tables Vol C Tables 4.2.6.8 and 6.1.1.4'
O O 0.0106 0.0060 'International Tables Vol C Tables 4.2.6.8 and 6.1.1.4'
S S 0.1246 0.1234 'International Tables Vol C Tables 4.2.6.8 and 6.1.1.4'

loop_
_geom_angle_atom_site_label_1
_geom_angle_atom_site_label_2
_geom_angle_atom_site_label_3
_geom_angle
_geom_angle_site_symmetry_1
_geom_angle_site_symmetry_3
O5 Ni1 O3 92.50(12) 2_655 .
O5 Ni1 O6 94.40(11) 2_655 .
O3 Ni1 O6 90.76(12) . .
O5 Ni1 O2 81.12(11) 2_655 .
O3 Ni1 O2 168.38(12) . .
O6 Ni1 O2 80.13(11) . .
O5 Ni1 N1 90.81(13) 2_655 .
O3 Ni1 N1 91.48(13) . .
O6 Ni1 N1 174.23(13) . .
O2 Ni1 N1 98.27(13) . .
O5 Ni1 N3 169.27(13) 2_655 .
O3 Ni1 N3 95.99(13) . .
O6 Ni1 N3 78.96(12) . .
O2 Ni1 N3 89.38(12) . .
N1 Ni1 N3 95.52(13) . .
O5 Ni2 O2 174.79(12) . .
O5 Ni2 N5 86.46(12) . .
O2 Ni2 N5 97.40(12) . .
O5 Ni2 N4 95.41(13) . .
O2 Ni2 N4 86.84(12) . .
N5 Ni2 N4 106.85(13) . .
O5 Ni2 O6 95.28(11) . .
O2 Ni2 O6 80.27(11) . .
N5 Ni2 O6 169.23(12) . .
N4 Ni2 O6 83.60(12) . .
O5 Ni2 O4 80.60(11) . .
O2 Ni2 O4 96.29(11) . .
N5 Ni2 O4 83.92(12) . .
N4 Ni2 O4 168.36(12) . .
O6 Ni2 O4 85.88(11) . .
O5 Ni2 Ni3 42.83(9) . .
O2 Ni2 Ni3 135.87(8) . .
N5 Ni2 Ni3 67.29(9) . .
N4 Ni2 Ni3 136.64(9) . .
O6 Ni2 Ni3 107.06(8) . .
O4 Ni2 Ni3 43.14(7) . .
O1A Ni3 O2 93.2(3) . 3_665
O1A Ni3 O5 85.6(3) . .
O2 Ni3 O5 81.54(11) 3_665 .
O1A Ni3 O4 161.1(3) . .
O2 Ni3 O4 98.09(11) 3_665 .
O5 Ni3 O4 81.16(11) . .
O1A Ni3 O7 101.0(3) . .
O2 Ni3 O7 92.64(12) 3_665 .
O5 Ni3 O7 171.46(12) . .
O4 Ni3 O7 93.57(12) . .
O1A Ni3 O1AA 20.0(2) . .
O2 Ni3 O1AA 91.0(2) 3_665 .
O5 Ni3 O1AA 105.0(2) . .
O4 Ni3 O1AA 169.8(2) . .
O7 Ni3 O1AA 81.2(2) . .
O1A Ni3 N6 87.0(3) . .
O2 Ni3 N6 171.28(13) 3_665 .
O5 Ni3 N6 89.78(12) . .
O4 Ni3 N6 79.57(12) . .
O7 Ni3 N6 95.89(13) . .
O1AA Ni3 N6 92.1(2) . .
O1A Ni3 Ni2 117.4(3) . .
O2 Ni3 Ni2 105.52(8) 3_665 .
O5 Ni3 Ni2 41.74(8) . .
O4 Ni3 Ni2 44.82(8) . .
O7 Ni3 Ni2 135.77(9) . .
O1AA Ni3 Ni2 136.7(2) . .
N6 Ni3 Ni2 66.87(9) . .
O8 Ni4 O8 173.39(17) . 6
O8 Ni4 N8 85.23(13) . 6
O8 Ni4 N8 98.71(13) 6 6
O8 Ni4 N8 98.71(13) . .
O8 Ni4 N8 85.23(13) 6 .
N8 Ni4 N8 107.5(2) 6 .
O8 Ni4 O9 95.22(11) . .
O8 Ni4 O9 79.87(11) 6 .
N8 Ni4 O9 168.69(13) 6 .
N8 Ni4 O9 83.62(12) . .
O8 Ni4 O9 79.87(11) . 6
O8 Ni4 O9 95.22(11) 6 6
N8 Ni4 O9 83.62(12) 6 6
N8 Ni4 O9 168.69(13) . 6
O9 Ni4 O9 85.33(15) . 6
O8 Ni5 O9 98.25(12) 2 .
O8 Ni5 O8 81.68(12) 2 6
O9 Ni5 O8 80.56(11) . 6
O8 Ni5 O10 88.35(13) 2 .
O9 Ni5 O10 173.35(13) . .
O8 Ni5 O10 99.67(13) 6 .
O8 Ni5 O11 93.90(13) 2 .
O9 Ni5 O11 93.00(12) . .
O8 Ni5 O11 171.54(12) 6 .
O10 Ni5 O11 87.36(13) . .
O8 Ni5 N7 169.00(13) 2 .
O9 Ni5 N7 80.28(13) . .
O8 Ni5 N7 87.33(13) 6 .
O10 Ni5 N7 93.08(14) . .
O11 Ni5 N7 97.05(14) . .
O12 Cl1 O13 109.6(3) . 2_655
O12 Cl1 O13 109.6(3) . 3_665
O13 Cl1 O13 109.4(3) 2_655 3_665
O12 Cl1 O13 109.6(3) . .
O13 Cl1 O13 109.4(3) 2_655 .
O13 Cl1 O13 109.4(3) 3_665 .
O1 Cl2 O14 112.1(3) . .
O1 Cl2 O15 111.6(3) . .
O14 Cl2 O15 109.9(3) . .
O1 Cl2 O16 108.9(3) . .
O14 Cl2 O16 107.2(3) . .
O15 Cl2 O16 106.9(3) . .
O20 Cl3 O19 109.9(2) . .
O20 Cl3 O18 108.9(3) . .
O19 Cl3 O18 111.5(3) . .
O20 Cl3 O17 109.4(3) . .
O19 Cl3 O17 109.5(2) . .
O18 Cl3 O17 107.6(2) . .
O21 Cl4 O24' 118.3(7) . .
O21 Cl4 O23 114.1(4) . .
O24' Cl4 O23 71.0(5) . .
O21 Cl4 O22' 117.8(8) . .
O24' Cl4 O22' 112.3(3) . .
O23 Cl4 O22' 114.8(6) . .
O21 Cl4 O21' 19.6(5) . .
O24' Cl4 O21' 110.8(3) . .
O23 Cl4 O21' 131.1(6) . .
O22' Cl4 O21' 109.2(3) . .
O21 Cl4 O22 110.9(4) . .
O24' Cl4 O22 126.1(7) . .
O23 Cl4 O22 108.1(4) . .
O22' Cl4 O22 16.7(7) . .
O21' Cl4 O22 108.0(8) . .
O21 Cl4 O23' 87.1(5) . .
O24' Cl4 O23' 109.6(3) . .
O23 Cl4 O23' 39.8(5) . .
O22' Cl4 O23' 108.0(3) . .
O21' Cl4 O23' 106.7(3) . .
O22 Cl4 O23' 93.1(6) . .
O21 Cl4 O24 110.5(4) . .
O24' Cl4 O24 38.0(6) . .
O23 Cl4 O24 107.8(4) . .
O22' Cl4 O24 88.4(8) . .
O21' Cl4 O24 93.4(5) . .
O22 Cl4 O24 105.1(4) . .
O23' Cl4 O24 147.3(5) . .
O26 Cl5 O28 116(3) . .
O26 Cl5 O27 102(3) . .
O28 Cl5 O27 109.1(14) . .
O26 Cl5 O25 106(3) . .
O28 Cl5 O25 107.1(13) . .
O27 Cl5 O25 117.0(16) . .
O28' Cl5' O27' 108.1(4) . .
O28' Cl5' O25' 110.6(4) . .
O27' Cl5' O25' 107.9(4) . .
O28' Cl5' O26' 110.5(7) . .
O27' Cl5' O26' 109.8(7) . .
O25' Cl5' O26' 110.0(6) . .
O29 Cl6 O29 93.0(8) 9 8
O29 Cl6 O29 180.0(12) 9 3
O29 Cl6 O29 87.0(8) 8 3
O29 Cl6 O29 87.0(8) 9 .
O29 Cl6 O29 87.0(8) 8 .
O29 Cl6 O29 93.0(8) 3 .
O29 Cl6 O29 93.0(8) 9 7
O29 Cl6 O29 93.0(8) 8 7
O29 Cl6 O29 87.0(8) 3 7
O29 Cl6 O29 180.0(11) . 7
O29 Cl6 O29 87.0(8) 9 2
O29 Cl6 O29 180.0(17) 8 2
O29 Cl6 O29 93.0(8) 3 2
O29 Cl6 O29 93.0(8) . 2
O29 Cl6 O29 87.0(8) 7 2
C2 S1 C1 88.6(2) . .
C5 S2 C6 88.9(2) . .
C10 S3 C9 88.4(2) . .
C13 S4 C14 88.0(2) . .
C18' O1A Ni3 165.5(17) . .
C18 O1AA Ni3 120.5(12) . .
Ni2 O2 Ni3 120.49(13) . 2_655
Ni2 O2 Ni1 95.68(12) . .
Ni3 O2 Ni1 98.20(12) 2_655 .
C22 O4 Ni3 131.05(18) . .
C22 O4 Ni2 126.6(3) . .
Ni3 O4 Ni2 92.04(11) . .
Ni2 O5 Ni1 123.76(14) . 3_665
Ni2 O5 Ni3 95.43(12) . .
Ni1 O5 Ni3 99.13(12) 3_665 .
C21 O6 Ni1 132.12(19) . .
C21 O6 Ni2 127.8(3) . .
Ni1 O6 Ni2 93.00(11) . .
Ni4 O8 Ni5 121.27(14) . 3
Ni4 O8 Ni5 96.70(13) . 6
Ni5 O8 Ni5 98.31(12) 3 6
C23 O9 Ni5 129.35(19) . .
C23 O9 Ni4 127.8(3) . .
Ni5 O9 Ni4 93.19(11) . .
C2 N1 N2 113.4(4) . .
C2 N1 Ni1 134.1(3) . .
N2 N1 Ni1 112.4(3) . .
C1 N2 N1 112.5(4) . .
C6 N3 N4 112.8(3) . .
C6 N3 Ni1 134.7(3) . .
N4 N3 Ni1 112.5(2) . .
C5 N4 N3 113.2(3) . .
C5 N4 Ni2 132.8(3) . .
N3 N4 Ni2 111.9(2) . .
C10 N5 N6 112.5(3) . .
C10 N5 Ni2 135.8(3) . .
N6 N5 Ni2 110.9(2) . .
C9 N6 N5 113.0(3) . .
C9 N6 Ni3 133.9(3) . .
N5 N6 Ni3 112.8(2) . .
C14 N7 N8 112.7(4) . .
C14 N7 Ni5 134.4(3) . .
N8 N7 Ni5 112.8(3) . .
C13 N8 N7 112.7(4) . .
C13 N8 Ni4 134.6(3) . .
N7 N8 Ni4 111.8(3) . .
C18' N13 C20' 118(3) . .
C18' N13 C19' 129(4) . .
C20' N13 C19' 113(3) . .
C18 N13' C20 122(2) . .
C18 N13' C19 116(3) . .
C20 N13' C19 120(3) . .
C18 N13' C20 120(2) . 4
C20 N13' C20 102(2) . 4
C19 N13' C20 57(2) . 4
N2 C1 C3 124.5(5) . .
N2 C1 S1 112.8(4) . .
C3 C1 S1 122.7(4) . .
N1 C2 C4 125.8(4) . .
N1 C2 S1 112.5(4) . .
C4 C2 S1 121.7(4) . .
N4 C5 C7 124.7(4) . .
N4 C5 S2 112.6(3) . .
C7 C5 S2 122.7(3) . .
N3 C6 C8 124.7(4) . .
N3 C6 S2 112.4(3) . .
C8 C6 S2 122.9(3) . .
N6 C9 C11 124.8(4) . .
N6 C9 S3 113.0(3) . .
C11 C9 S3 122.2(3) . .
N5 C10 C12 124.3(4) . .
N5 C10 S3 113.0(3) . .
C12 C10 S3 122.6(3) . .
N8 C13 C15 124.1(4) . .
N8 C13 S4 113.3(3) . .
C15 C13 S4 122.6(3) . .
N7 C14 C16 124.2(4) . .
N7 C14 S4 113.3(4) . .
C16 C14 S4 122.6(4) . .
O1AA C18 N13' 113(2) . .
O1A C18' N13 149(4) . .
N13' C19 C20 74(2) . 4
N13 C19' C19' 85(3) . 4
N13 C19' C20' 91(3) . 4
C19' C19' C20' 77(3) 4 4
N13' C20 C19 84(2) . 4
N13' C20 N13' 74(2) . 4
C19 C20 N13' 49.1(13) 4 4
N13 C20' C19' 82(2) . 4
O6 C21 O6 119.56(8) 2_655 .
O6 C21 O6 119.56(8) 2_655 3_665
O6 C21 O6 119.56(8) . 3_665
O4 C22 O4 119.93(3) 2_655 3_665
O4 C22 O4 119.93(3) 2_655 .
O4 C22 O4 119.93(3) 3_665 .
O9 C23 O9 119.84(5) 3 2
O9 C23 O9 119.84(5) 3 .
O9 C23 O9 119.84(5) 2 .

loop_
_geom_bond_atom_site_label_1
_geom_bond_atom_site_label_2
_geom_bond_distance
_geom_bond_site_symmetry_2
Ni1 O5 2.025(3) 2_655
Ni1 O3 2.054(3) .
Ni1 O6 2.062(3) .
Ni1 O2 2.067(3) .
Ni1 N1 2.084(4) .
Ni1 N3 2.119(3) .
Ni2 O5 2.001(3) .
Ni2 O2 2.014(3) .
Ni2 N5 2.099(4) .
Ni2 N4 2.100(3) .
Ni2 O6 2.107(3) .
Ni2 O4 2.111(3) .
Ni2 Ni3 2.9926(7) .
Ni3 O1A 2.012(8) .
Ni3 O2 2.031(3) 3_665
Ni3 O5 2.044(3) .
Ni3 O4 2.048(3) .
Ni3 O7 2.061(3) .
Ni3 O1AA 2.077(7) .
Ni3 N6 2.087(3) .
Ni4 O8 1.991(3) .
Ni4 O8 1.991(3) 6
Ni4 N8 2.107(4) 6
Ni4 N8 2.107(4) .
Ni4 O9 2.125(3) .
Ni4 O9 2.125(3) 6
Ni5 O8 2.016(3) 2
Ni5 O9 2.035(3) .
Ni5 O8 2.055(3) 6
Ni5 O10 2.057(3) .
Ni5 O11 2.069(3) .
Ni5 N7 2.114(4) .
Cl1 O12 1.408(9) .
Cl1 O13 1.419(5) 2_655
Cl1 O13 1.419(5) 3_665
Cl1 O13 1.419(5) .
Cl2 O1 1.406(5) .
Cl2 O14 1.436(4) .
Cl2 O15 1.443(6) .
Cl2 O16 1.491(6) .
Cl3 O20 1.417(4) .
Cl3 O19 1.418(4) .
Cl3 O18 1.428(4) .
Cl3 O17 1.436(4) .
Cl4 O21 1.357(7) .
Cl4 O24' 1.389(6) .
Cl4 O23 1.406(6) .
Cl4 O22' 1.417(6) .
Cl4 O21' 1.441(6) .
Cl4 O22 1.457(7) .
Cl4 O23' 1.462(6) .
Cl4 O24 1.463(7) .
Cl5 O26 1.38(6) .
Cl5 O28 1.39(2) .
Cl5 O27 1.41(3) .
Cl5 O25 1.61(3) .
Cl5' O28' 1.413(5) .
Cl5' O27' 1.436(6) .
Cl5' O25' 1.453(8) .
Cl5' O26' 1.467(14) .
Cl6 O29 1.381(10) 9
Cl6 O29 1.381(10) 8
Cl6 O29 1.381(10) 3
Cl6 O29 1.381(10) .
Cl6 O29 1.381(10) 7
Cl6 O29 1.381(10) 2
S1 C2 1.706(5) .
S1 C1 1.722(5) .
S2 C5 1.712(4) .
S2 C6 1.715(4) .
S3 C10 1.710(4) .
S3 C9 1.713(4) .
S4 C13 1.715(5) .
S4 C14 1.717(5) .
O1A C18' 1.136(17) .
O1AA C18 1.185(17) .
O2 Ni3 2.031(3) 2_655
O4 C22 1.282(3) .
O5 Ni1 2.025(3) 3_665
O6 C21 1.284(3) .
O8 Ni5 2.016(3) 3
O8 Ni5 2.055(3) 6
O9 C23 1.284(3) .
N1 C2 1.303(6) .
N1 N2 1.380(5) .
N2 C1 1.296(6) .
N3 C6 1.308(6) .
N3 N4 1.382(5) .
N4 C5 1.298(5) .
N5 C10 1.298(5) .
N5 N6 1.386(5) .
N6 C9 1.290(5) .
N7 C14 1.294(6) .
N7 N8 1.386(5) .
N8 C13 1.295(6) .
N13 C18' 1.275(18) .
N13 C20' 1.308(18) .
N13 C19' 1.333(18) .
N13' C18 1.491(17) .
N13' C20 1.509(17) .
N13' C19 1.531(17) .
N13' C20 1.95(5) 4
C1 C3 1.483(7) .
C2 C4 1.487(7) .
C5 C7 1.483(6) .
C6 C8 1.473(6) .
C9 C11 1.483(6) .
C10 C12 1.474(6) .
C13 C15 1.487(7) .
C14 C16 1.488(7) .
C19 C20 1.69(5) 4
C19' C19' 1.73(10) 4
C19' C20' 1.81(6) 4
C20 C19 1.69(5) 4
C20 N13' 1.95(5) 4
C20' C19' 1.81(6) 4
C21 O6 1.284(3) 2_655
C21 O6 1.284(3) 3_665
C22 O4 1.282(3) 2_655
C22 O4 1.282(3) 3_665
C23 O9 1.284(3) 3
C23 O9 1.284(3) 2

loop_
_geom_torsion_atom_site_label_1
_geom_torsion_atom_site_label_2
_geom_torsion_atom_site_label_3
_geom_torsion_atom_site_label_4
_geom_torsion
_geom_torsion_site_symmetry_1
_geom_torsion_site_symmetry_4
O5 Ni2 Ni3 O1A 44.8(3) . .
O2 Ni2 Ni3 O1A -142.5(3) . .
N5 Ni2 Ni3 O1A -65.9(3) . .
N4 Ni2 Ni3 O1A 24.9(3) . .
O6 Ni2 Ni3 O1A 123.9(3) . .
O4 Ni2 Ni3 O1A -172.1(3) . .
O5 Ni2 Ni3 O2 -57.28(15) . 3_665
O2 Ni2 Ni3 O2 115.39(13) . 3_665
N5 Ni2 Ni3 O2 -167.96(13) . 3_665
N4 Ni2 Ni3 O2 -77.13(16) . 3_665
O6 Ni2 Ni3 O2 21.80(12) . 3_665
O4 Ni2 Ni3 O2 85.85(14) . 3_665
O2 Ni2 Ni3 O5 172.67(17) . .
N5 Ni2 Ni3 O5 -110.68(15) . .
N4 Ni2 Ni3 O5 -19.85(18) . .
O6 Ni2 Ni3 O5 79.08(14) . .
O4 Ni2 Ni3 O5 143.13(16) . .
O5 Ni2 Ni3 O4 -143.13(16) . .
O2 Ni2 Ni3 O4 29.53(16) . .
N5 Ni2 Ni3 O4 106.18(15) . .
N4 Ni2 Ni3 O4 -162.99(18) . .
O6 Ni2 Ni3 O4 -64.06(14) . .
O5 Ni2 Ni3 O7 -168.01(18) . .
O2 Ni2 Ni3 O7 4.66(18) . .
N5 Ni2 Ni3 O7 81.31(16) . .
N4 Ni2 Ni3 O7 172.14(19) . .
O6 Ni2 Ni3 O7 -88.93(15) . .
O4 Ni2 Ni3 O7 -24.87(17) . .
O5 Ni2 Ni3 O1AA 51.4(3) . .
O2 Ni2 Ni3 O1AA -135.9(3) . .
N5 Ni2 Ni3 O1AA -59.2(3) . .
N4 Ni2 Ni3 O1AA 31.6(3) . .
O6 Ni2 Ni3 O1AA 130.5(3) . .
O4 Ni2 Ni3 O1AA -165.4(3) . .
O5 Ni2 Ni3 N6 118.20(16) . .
O2 Ni2 Ni3 N6 -69.14(15) . .
N5 Ni2 Ni3 N6 7.52(14) . .
N4 Ni2 Ni3 N6 98.34(17) . .
O6 Ni2 Ni3 N6 -162.73(13) . .
O4 Ni2 Ni3 N6 -98.67(15) . .
O2 Ni3 O1A C18' -89(7) 3_665 .
O5 Ni3 O1A C18' -170(7) . .
O4 Ni3 O1A C18' 144(7) . .
O7 Ni3 O1A C18' 4(7) . .
O1AA Ni3 O1A C18' -5(7) . .
N6 Ni3 O1A C18' 100(7) . .
Ni2 Ni3 O1A C18' 162(7) . .
O1A Ni3 O1AA C18 0.8(18) . .
O2 Ni3 O1AA C18 97.4(17) 3_665 .
O5 Ni3 O1AA C18 15.9(17) . .
O4 Ni3 O1AA C18 -110(2) . .
O7 Ni3 O1AA C18 -170.1(17) . .
N6 Ni3 O1AA C18 -74.5(17) . .
Ni2 Ni3 O1AA C18 -16.7(18) . .
O5 Ni2 O2 Ni3 46.6(14) . 2_655
N5 Ni2 O2 Ni3 -91.13(17) . 2_655
N4 Ni2 O2 Ni3 162.28(17) . 2_655
O6 Ni2 O2 Ni3 78.24(16) . 2_655
O4 Ni2 O2 Ni3 -6.47(17) . 2_655
Ni3 Ni2 O2 Ni3 -26.3(2) . 2_655
O5 Ni2 O2 Ni1 -56.4(14) . .
N5 Ni2 O2 Ni1 165.88(12) . .
N4 Ni2 O2 Ni1 59.29(13) . .
O6 Ni2 O2 Ni1 -24.76(10) . .
O4 Ni2 O2 Ni1 -109.47(11) . .
Ni3 Ni2 O2 Ni1 -129.29(8) . .
O5 Ni1 O2 Ni2 121.44(12) 2_655 .
O3 Ni1 O2 Ni2 64.2(6) . .
O6 Ni1 O2 Ni2 25.35(11) . .
N1 Ni1 O2 Ni2 -149.04(13) . .
N3 Ni1 O2 Ni2 -53.55(12) . .
O5 Ni1 O2 Ni3 -0.53(11) 2_655 2_655
O3 Ni1 O2 Ni3 -57.8(6) . 2_655
O6 Ni1 O2 Ni3 -96.62(12) . 2_655
N1 Ni1 O2 Ni3 88.99(13) . 2_655
N3 Ni1 O2 Ni3 -175.52(13) . 2_655
O1A Ni3 O4 C22 167.5(9) . .
O2 Ni3 O4 C22 41.4(5) 3_665 .
O5 Ni3 O4 C22 121.5(5) . .
O7 Ni3 O4 C22 -51.8(5) . .
O1AA Ni3 O4 C22 -110.9(14) . .
N6 Ni3 O4 C22 -147.1(5) . .
Ni2 Ni3 O4 C22 145.3(5) . .
O1A Ni3 O4 Ni2 22.2(9) . .
O2 Ni3 O4 Ni2 -103.92(11) 3_665 .
O5 Ni3 O4 Ni2 -23.84(11) . .
O7 Ni3 O4 Ni2 162.91(12) . .
O1AA Ni3 O4 Ni2 103.9(13) . .
N6 Ni3 O4 Ni2 67.57(12) . .
O5 Ni2 O4 C22 -123.3(3) . .
O2 Ni2 O4 C22 52.5(3) . .
N5 Ni2 O4 C22 149.3(3) . .
N4 Ni2 O4 C22 -52.5(7) . .
O6 Ni2 O4 C22 -27.2(3) . .
Ni3 Ni2 O4 C22 -147.7(4) . .
O5 Ni2 O4 Ni3 24.42(11) . .
O2 Ni2 O4 Ni3 -159.80(11) . .
N5 Ni2 O4 Ni3 -62.99(12) . .
N4 Ni2 O4 Ni3 95.1(6) . .
O6 Ni2 O4 Ni3 120.47(11) . .
O2 Ni2 O5 Ni1 26.6(14) . 3_665
N5 Ni2 O5 Ni1 164.64(18) . 3_665
N4 Ni2 O5 Ni1 -88.75(18) . 3_665
O6 Ni2 O5 Ni1 -4.70(18) . 3_665
O4 Ni2 O5 Ni1 80.22(17) . 3_665
Ni3 Ni2 O5 Ni1 104.79(19) . 3_665
O2 Ni2 O5 Ni3 -78.2(13) . .
N5 Ni2 O5 Ni3 59.85(12) . .
N4 Ni2 O5 Ni3 166.45(12) . .
O6 Ni2 O5 Ni3 -109.50(11) . .
O4 Ni2 O5 Ni3 -24.57(11) . .
O1A Ni3 O5 Ni2 -141.2(3) . .
O2 Ni3 O5 Ni2 124.96(12) 3_665 .
O4 Ni3 O5 Ni2 25.34(11) . .
O7 Ni3 O5 Ni2 77.6(8) . .
O1AA Ni3 O5 Ni2 -146.3(2) . .
N6 Ni3 O5 Ni2 -54.14(13) . .
O1A Ni3 O5 Ni1 93.3(3) . 3_665
O2 Ni3 O5 Ni1 -0.54(11) 3_665 3_665
O4 Ni3 O5 Ni1 -100.16(12) . 3_665
O7 Ni3 O5 Ni1 -47.9(9) . 3_665
O1AA Ni3 O5 Ni1 88.2(2) . 3_665
N6 Ni3 O5 Ni1 -179.64(13) . 3_665
Ni2 Ni3 O5 Ni1 -125.50(16) . 3_665
O5 Ni1 O6 C21 46.8(5) 2_655 .
O3 Ni1 O6 C21 -45.8(5) . .
O2 Ni1 O6 C21 126.9(5) . .
N1 Ni1 O6 C21 -158.7(12) . .
N3 Ni1 O6 C21 -141.8(5) . .
O5 Ni1 O6 Ni2 -104.24(11) 2_655 .
O3 Ni1 O6 Ni2 163.20(12) . .
O2 Ni1 O6 Ni2 -24.06(10) . .
N1 Ni1 O6 Ni2 50.3(13) . .
N3 Ni1 O6 Ni2 67.25(12) . .
O5 Ni2 O6 C21 49.0(4) . .
O2 Ni2 O6 C21 -128.2(4) . .
N5 Ni2 O6 C21 -49.8(8) . .
N4 Ni2 O6 C21 143.9(4) . .
O4 Ni2 O6 C21 -31.1(4) . .
Ni3 Ni2 O6 C21 7.0(4) . .
O5 Ni2 O6 Ni1 -158.02(11) . .
O2 Ni2 O6 Ni1 24.72(11) . .
N5 Ni2 O6 Ni1 103.1(6) . .
N4 Ni2 O6 Ni1 -63.15(12) . .
O4 Ni2 O6 Ni1 121.83(11) . .
Ni3 Ni2 O6 Ni1 159.89(6) . .
O8 Ni4 O8 Ni5 38.32(15) 6 3
N8 Ni4 O8 Ni5 165.13(18) 6 3
N8 Ni4 O8 Ni5 -87.85(18) . 3
O9 Ni4 O8 Ni5 -3.52(18) . 3
O9 Ni4 O8 Ni5 80.77(17) 6 3
O8 Ni4 O8 Ni5 -65.66(9) 6 6
N8 Ni4 O8 Ni5 61.15(13) 6 6
N8 Ni4 O8 Ni5 168.17(13) . 6
O9 Ni4 O8 Ni5 -107.50(12) . 6
O9 Ni4 O8 Ni5 -23.21(11) 6 6
O8 Ni5 O9 C23 44.6(5) 2 .
O8 Ni5 O9 C23 124.7(5) 6 .
O10 Ni5 O9 C23 -142.8(11) . .
O11 Ni5 O9 C23 -49.8(5) . .
N7 Ni5 O9 C23 -146.4(5) . .
O8 Ni5 O9 Ni4 -102.58(12) 2 .
O8 Ni5 O9 Ni4 -22.50(11) 6 .
O10 Ni5 O9 Ni4 70.1(11) . .
O11 Ni5 O9 Ni4 163.04(12) . .
N7 Ni5 O9 Ni4 66.39(13) . .
O8 Ni4 O9 C23 50.9(4) . .
O8 Ni4 O9 C23 -124.6(4) 6 .
N8 Ni4 O9 C23 -40.9(8) 6 .
N8 Ni4 O9 C23 149.1(4) . .
O9 Ni4 O9 C23 -28.5(3) 6 .
O8 Ni4 O9 Ni5 -161.17(12) . .
O8 Ni4 O9 Ni5 23.31(11) 6 .
N8 Ni4 O9 Ni5 107.1(6) 6 .
N8 Ni4 O9 Ni5 -62.96(13) . .
O9 Ni4 O9 Ni5 119.47(15) 6 .
O5 Ni1 N1 C2 137.8(4) 2_655 .
O3 Ni1 N1 C2 -129.7(4) . .
O6 Ni1 N1 C2 -16.8(16) . .
O2 Ni1 N1 C2 56.6(5) . .
N3 Ni1 N1 C2 -33.6(5) . .
O5 Ni1 N1 N2 -42.3(3) 2_655 .
O3 Ni1 N1 N2 50.2(3) . .
O6 Ni1 N1 N2 163.1(12) . .
O2 Ni1 N1 N2 -123.4(3) . .
N3 Ni1 N1 N2 146.4(3) . .
C2 N1 N2 C1 1.3(6) . .
Ni1 N1 N2 C1 -178.7(3) . .
O5 Ni1 N3 C6 176.9(5) 2_655 .
O3 Ni1 N3 C6 34.8(4) . .
O6 Ni1 N3 C6 124.4(4) . .
O2 Ni1 N3 C6 -155.5(4) . .
N1 Ni1 N3 C6 -57.3(4) . .
O5 Ni1 N3 N4 -2.9(8) 2_655 .
O3 Ni1 N3 N4 -145.0(3) . .
O6 Ni1 N3 N4 -55.4(2) . .
O2 Ni1 N3 N4 24.7(3) . .
N1 Ni1 N3 N4 122.9(3) . .
C6 N3 N4 C5 1.7(5) . .
Ni1 N3 N4 C5 -178.4(3) . .
C6 N3 N4 Ni2 -164.3(3) . .
Ni1 N3 N4 Ni2 15.6(3) . .
O5 Ni2 N4 C5 -37.3(4) . .
O2 Ni2 N4 C5 147.4(4) . .
N5 Ni2 N4 C5 50.6(4) . .
O6 Ni2 N4 C5 -132.0(4) . .
O4 Ni2 N4 C5 -106.6(6) . .
Ni3 Ni2 N4 C5 -23.9(5) . .
O5 Ni2 N4 N3 125.1(3) . .
O2 Ni2 N4 N3 -50.2(3) . .
N5 Ni2 N4 N3 -147.0(2) . .
O6 Ni2 N4 N3 30.3(2) . .
O4 Ni2 N4 N3 55.8(7) . .
Ni3 Ni2 N4 N3 138.5(2) . .
O5 Ni2 N5 C10 140.9(4) . .
O2 Ni2 N5 C10 -42.6(4) . .
N4 Ni2 N5 C10 46.3(4) . .
O6 Ni2 N5 C10 -119.4(6) . .
O4 Ni2 N5 C10 -138.2(4) . .
Ni3 Ni2 N5 C10 -179.5(4) . .
O5 Ni2 N5 N6 -50.8(2) . .
O2 Ni2 N5 N6 125.7(2) . .
N4 Ni2 N5 N6 -145.3(2) . .
O6 Ni2 N5 N6 48.9(8) . .
O4 Ni2 N5 N6 30.2(2) . .
Ni3 Ni2 N5 N6 -11.2(2) . .
C10 N5 N6 C9 1.9(5) . .
Ni2 N5 N6 C9 -169.3(3) . .
C10 N5 N6 Ni3 -172.6(3) . .
Ni2 N5 N6 Ni3 16.2(3) . .
O1A Ni3 N6 C9 -62.8(5) . .
O2 Ni3 N6 C9 -154.3(7) 3_665 .
O5 Ni3 N6 C9 -148.5(4) . .
O4 Ni3 N6 C9 130.5(4) . .
O7 Ni3 N6 C9 37.9(4) . .
O1AA Ni3 N6 C9 -43.5(5) . .
Ni2 Ni3 N6 C9 175.6(4) . .
O1A Ni3 N6 N5 110.1(4) . .
O2 Ni3 N6 N5 18.6(9) 3_665 .
O5 Ni3 N6 N5 24.5(3) . .
O4 Ni3 N6 N5 -56.6(2) . .
O7 Ni3 N6 N5 -149.1(2) . .
O1AA Ni3 N6 N5 129.5(3) . .
Ni2 Ni3 N6 N5 -11.4(2) . .
O8 Ni5 N7 C14 -147.5(6) 2 .
O9 Ni5 N7 C14 129.3(4) . .
O8 Ni5 N7 C14 -149.8(4) 6 .
O10 Ni5 N7 C14 -50.3(4) . .
O11 Ni5 N7 C14 37.4(4) . .
O8 Ni5 N7 N8 29.4(8) 2 .
O9 Ni5 N7 N8 -53.9(3) . .
O8 Ni5 N7 N8 27.0(3) 6 .
O10 Ni5 N7 N8 126.6(3) . .
O11 Ni5 N7 N8 -145.7(3) . .
C14 N7 N8 C13 1.9(5) . .
Ni5 N7 N8 C13 -175.6(3) . .
C14 N7 N8 Ni4 -169.1(3) . .
Ni5 N7 N8 Ni4 13.4(3) . .
O8 Ni4 N8 C13 -42.8(4) . .
O8 Ni4 N8 C13 142.5(4) 6 .
N8 Ni4 N8 C13 44.9(4) 6 .
O9 Ni4 N8 C13 -137.1(4) . .
O9 Ni4 N8 C13 -124.7(6) 6 .
O8 Ni4 N8 N7 125.5(3) . .
O8 Ni4 N8 N7 -49.1(3) 6 .
N8 Ni4 N8 N7 -146.8(3) 6 .
O9 Ni4 N8 N7 31.2(3) . .
O9 Ni4 N8 N7 43.6(8) 6 .
N1 N2 C1 C3 177.5(5) . .
N1 N2 C1 S1 -1.3(5) . .
C2 S1 C1 N2 0.9(4) . .
C2 S1 C1 C3 -178.0(5) . .
N2 N1 C2 C4 -179.0(5) . .
Ni1 N1 C2 C4 1.0(8) . .
N2 N1 C2 S1 -0.6(5) . .
Ni1 N1 C2 S1 179.3(2) . .
C1 S1 C2 N1 -0.1(4) . .
C1 S1 C2 C4 178.3(5) . .
N3 N4 C5 C7 178.2(4) . .
Ni2 N4 C5 C7 -19.6(6) . .
N3 N4 C5 S2 -1.2(4) . .
Ni2 N4 C5 S2 160.9(2) . .
C6 S2 C5 N4 0.4(3) . .
C6 S2 C5 C7 -179.1(4) . .
N4 N3 C6 C8 179.3(4) . .
Ni1 N3 C6 C8 -0.5(7) . .
N4 N3 C6 S2 -1.4(4) . .
Ni1 N3 C6 S2 178.8(2) . .
C5 S2 C6 N3 0.6(3) . .
C5 S2 C6 C8 180.0(4) . .
N5 N6 C9 C11 -178.7(4) . .
Ni3 N6 C9 C11 -5.8(7) . .
N5 N6 C9 S3 -0.2(4) . .
Ni3 N6 C9 S3 172.8(2) . .
C10 S3 C9 N6 -1.1(3) . .
C10 S3 C9 C11 177.5(4) . .
N6 N5 C10 C12 174.6(4) . .
Ni2 N5 C10 C12 -17.2(7) . .
N6 N5 C10 S3 -2.7(4) . .
Ni2 N5 C10 S3 165.5(2) . .
C9 S3 C10 N5 2.2(3) . .
C9 S3 C10 C12 -175.2(4) . .
N7 N8 C13 C15 176.8(4) . .
Ni4 N8 C13 C15 -14.9(7) . .
N7 N8 C13 S4 -2.0(5) . .
Ni4 N8 C13 S4 166.3(2) . .
C14 S4 C13 N8 1.2(4) . .
C14 S4 C13 C15 -177.7(4) . .
N8 N7 C14 C16 178.5(4) . .
Ni5 N7 C14 C16 -4.6(7) . .
N8 N7 C14 S4 -1.0(5) . .
Ni5 N7 C14 S4 175.8(2) . .
C13 S4 C14 N7 -0.1(4) . .
C13 S4 C14 C16 -179.6(4) . .
Ni3 O1AA C18 N13' 164.1(17) . .
C20 N13' C18 O1AA -17(4) . .
C19 N13' C18 O1AA 179(3) . .
C20 N13' C18 O1AA 114(3) 4 .
Ni3 O1A C18' N13 -91(9) . .
C20' N13 C18' O1A 73(7) . .
C19' N13 C18' O1A -107(7) . .
C18 N13' C19 C20 -110(3) . 4
C20 N13' C19 C20 85(3) . 4
C18' N13 C19' C19' -165(5) . 4
C20' N13 C19' C19' 14(4) . 4
C18' N13 C19' C20' -89(5) . 4
C20' N13 C19' C20' 91(4) . 4
C18 N13' C20 C19 -156(3) . 4
C19 N13' C20 C19 7(4) . 4
C20 N13' C20 C19 66(2) 4 4
C18 N13' C20 N13' 155(2) . 4
C19 N13' C20 N13' -42(3) . 4
C20 N13' C20 N13' 17(2) 4 4
C18' N13 C20' C19' 166(4) . 4
C19' N13 C20' C19' -14(4) . 4
Ni1 O6 C21 O6 -17.4(10) . 2_655
Ni2 O6 C21 O6 124.8(4) . 2_655
Ni1 O6 C21 O6 175.7(3) . 3_665
Ni2 O6 C21 O6 -42.1(8) . 3_665
Ni3 O4 C22 O4 176.6(3) . 2_655
Ni2 O4 C22 O4 -48.6(8) . 2_655
Ni3 O4 C22 O4 -8.7(9) . 3_665
Ni2 O4 C22 O4 126.1(4) . 3_665
Ni5 O9 C23 O9 176.5(3) . 3
Ni4 O9 C23 O9 -46.8(8) . 3
Ni5 O9 C23 O9 -11.5(9) . 2
Ni4 O9 C23 O9 125.2(4) . 2
